data_4062835
_journal_name_full Organometallics
_journal_paper_doi 10.1021/om049704y
_journal_year 2004
_chemical_formula_sum 'C42 H59 N5 Ru2'
_chemical_formula_weight 836.08
_space_group_IT_number 14
_symmetry_cell_setting monoclinic
_symmetry_space_group_name_Hall '-P 2ybc'
_symmetry_space_group_name_H-M 'P 1 21/c 1'
_cell_angle_alpha 90.00
_cell_angle_beta 105.30(2)
_cell_angle_gamma 90.00
_cell_formula_units_Z 4
_cell_length_a 11.510(3)
_cell_length_b 16.845(5)
_cell_length_c 22.298(7)
_cell_measurement_temperature 296(2)
_cell_volume 4170(2)
_diffrn_ambient_temperature 296(2)
_exptl_crystal_density_diffrn 1.332
_cod_original_sg_symbol_H-M 'P 21/c'
_cod_database_code 4062835

loop_
_symmetry_equiv_pos_as_xyz
'x, y, z'
'-x, y+1/2, -z+1/2'
'-x, -y, -z'
'x, -y-1/2, z-1/2'

loop_
_atom_site_label
_atom_site_type_symbol
_atom_site_fract_x
_atom_site_fract_y
_atom_site_fract_z
_atom_site_U_iso_or_equiv
_atom_site_adp_type
_atom_site_occupancy
_atom_site_symmetry_multiplicity
_atom_site_calc_flag
_atom_site_refinement_flags
_atom_site_disorder_assembly
_atom_site_disorder_group
Ru1 Ru 0.38817(2) 0.695787(14) 0.054739(11) 0.04218(8) Uani 1 1 d . . .
Ru2 Ru 0.23323(2) 0.768164(14) 0.112191(11) 0.03914(7) Uani 1 1 d . . .
N1 N 0.4037(2) 0.71561(15) 0.14751(11) 0.0406(5) Uani 1 1 d . . .
N2 N 0.4981(2) 0.79590(18) 0.07632(13) 0.0492(6) Uani 1 1 d . . .
N3 N 0.2242(3) 0.80818(18) -0.03054(13) 0.0568(7) Uani 1 1 d . . .
N4 N 0.3308(3) 0.93850(17) 0.13186(16) 0.0630(8) Uani 1 1 d . . .
N5 N 0.9030(6) 0.5409(4) 0.2186(3) 0.146(2) Uani 1 1 d . . .
C1 C 0.5054(2) 0.76185(17) 0.17812(13) 0.0406(6) Uani 1 1 d . . .
C2 C 0.5547(3) 0.80784(18) 0.13603(14) 0.0437(6) Uani 1 1 d . . .
C3 C 0.6538(3) 0.85602(19) 0.16215(16) 0.0509(7) Uani 1 1 d . . .
H3 H 0.6850 0.8881 0.1362 0.061 Uiso 1 1 calc R . .
C4 C 0.7075(3) 0.85751(19) 0.22631(17) 0.0520(8) Uani 1 1 d . . .
C5 C 0.8143(3) 0.9019(2) 0.2535(2) 0.0662(10) Uani 1 1 d . . .
H5 H 0.8473 0.9337 0.2280 0.079 Uiso 1 1 calc R . .
C6 C 0.8687(4) 0.8990(3) 0.3150(2) 0.0798(13) Uani 1 1 d . . .
H6 H 0.9390 0.9278 0.3311 0.096 Uiso 1 1 calc R . .
C7 C 0.8203(4) 0.8531(3) 0.3546(2) 0.0782(12) Uani 1 1 d . . .
H7 H 0.8585 0.8516 0.3969 0.094 Uiso 1 1 calc R . .
C8 C 0.7166(4) 0.8102(2) 0.33161(18) 0.0657(10) Uani 1 1 d . . .
H8 H 0.6841 0.7808 0.3585 0.079 Uiso 1 1 calc R . .
C9 C 0.6588(3) 0.8106(2) 0.26700(15) 0.0506(7) Uani 1 1 d . . .
C10 C 0.5555(3) 0.76361(19) 0.24065(14) 0.0477(7) Uani 1 1 d . . .
H10 H 0.5215 0.7335 0.2666 0.057 Uiso 1 1 calc R . .
C11 C 0.2544(3) 0.77587(18) 0.01944(14) 0.0441(6) Uani 1 1 d . . .
C12 C 0.1522(4) 0.8740(2) -0.06287(17) 0.0656(10) Uani 1 1 d . . .
C13 C 0.2332(6) 0.9217(4) -0.0921(4) 0.147(3) Uani 1 1 d . . .
H13A H 0.2978 0.9440 -0.0601 0.221 Uiso 1 1 calc R . .
H13B H 0.1878 0.9637 -0.1166 0.221 Uiso 1 1 calc R . .
H13C H 0.2659 0.8879 -0.1182 0.221 Uiso 1 1 calc R . .
C14 C 0.0515(5) 0.8396(4) -0.1141(3) 0.126(2) Uani 1 1 d . . .
H14A H 0.0851 0.8071 -0.1407 0.189 Uiso 1 1 calc R . .
H14B H 0.0056 0.8819 -0.1380 0.189 Uiso 1 1 calc R . .
H14C H 0.0000 0.8079 -0.0962 0.189 Uiso 1 1 calc R . .
C15 C 0.1030(5) 0.9256(3) -0.0200(2) 0.0927(15) Uani 1 1 d . . .
H15A H 0.1686 0.9483 0.0111 0.139 Uiso 1 1 calc R . .
H15B H 0.0542 0.8941 -0.0004 0.139 Uiso 1 1 calc R . .
H15C H 0.0550 0.9673 -0.0436 0.139 Uiso 1 1 calc R . .
C16 C 0.3003(3) 0.87295(19) 0.12207(15) 0.0464(7) Uani 1 1 d . . .
C17 C 0.3744(4) 1.0176(2) 0.1497(3) 0.0824(13) Uani 1 1 d . . .
C18 C 0.4570(7) 1.0405(4) 0.1121(5) 0.183(4) Uani 1 1 d . . .
H18A H 0.5220 1.0029 0.1187 0.275 Uiso 1 1 calc R . .
H18B H 0.4888 1.0924 0.1242 0.275 Uiso 1 1 calc R . .
H18C H 0.4140 1.0408 0.0688 0.275 Uiso 1 1 calc R . .
C19 C 0.4462(8) 1.0134(4) 0.2172(4) 0.184(4) Uani 1 1 d . . .
H19A H 0.3938 0.9987 0.2425 0.277 Uiso 1 1 calc R . .
H19B H 0.4813 1.0644 0.2302 0.277 Uiso 1 1 calc R . .
H19C H 0.5089 0.9745 0.2217 0.277 Uiso 1 1 calc R . .
C20 C 0.2704(5) 1.0721(3) 0.1413(4) 0.149(3) Uani 1 1 d . . .
H20A H 0.2192 1.0544 0.1664 0.224 Uiso 1 1 calc R . .
H20B H 0.2257 1.0726 0.0984 0.224 Uiso 1 1 calc R . .
H20C H 0.2988 1.1247 0.1538 0.224 Uiso 1 1 calc R . .
C21 C 0.3609(8) 0.5686(3) 0.0316(4) 0.121(3) Uani 1 1 d . . .
C22 C 0.3218(4) 0.6130(3) -0.0232(2) 0.0834(15) Uani 1 1 d . . .
C23 C 0.4184(5) 0.6535(3) -0.0320(2) 0.0791(13) Uani 1 1 d . . .
C24 C 0.5168(4) 0.6345(4) 0.0162(4) 0.112(2) Uani 1 1 d . . .
C25 C 0.4836(9) 0.5843(5) 0.0533(2) 0.127(3) Uani 1 1 d . . .
C26 C 0.2923(15) 0.5062(4) 0.0547(8) 0.392(13) Uani 1 1 d . . .
H26A H 0.2084 0.5199 0.0438 0.588 Uiso 1 1 calc R . .
H26B H 0.3216 0.5023 0.0991 0.588 Uiso 1 1 calc R . .
H26C H 0.3026 0.4562 0.0362 0.588 Uiso 1 1 calc R . .
C27 C 0.1986(6) 0.6098(6) -0.0674(4) 0.245(7) Uani 1 1 d . . .
H27A H 0.1734 0.6625 -0.0814 0.367 Uiso 1 1 calc R . .
H27B H 0.1428 0.5877 -0.0466 0.367 Uiso 1 1 calc R . .
H27C H 0.2006 0.5772 -0.1024 0.367 Uiso 1 1 calc R . .
C28 C 0.4220(12) 0.7050(5) -0.0861(4) 0.240(7) Uani 1 1 d . . .
H28A H 0.3442 0.7052 -0.1155 0.360 Uiso 1 1 calc R . .
H28B H 0.4808 0.6847 -0.1057 0.360 Uiso 1 1 calc R . .
H28C H 0.4434 0.7581 -0.0718 0.360 Uiso 1 1 calc R . .
C29 C 0.6437(6) 0.6665(8) 0.0235(7) 0.325(11) Uani 1 1 d . . .
H29A H 0.6897 0.6610 0.0659 0.488 Uiso 1 1 calc R . .
H29B H 0.6395 0.7216 0.0119 0.488 Uiso 1 1 calc R . .
H29C H 0.6819 0.6372 -0.0030 0.488 Uiso 1 1 calc R . .
C30 C 0.5644(14) 0.5473(7) 0.1111(4) 0.385(13) Uani 1 1 d . . .
H30A H 0.6108 0.5055 0.0995 0.578 Uiso 1 1 calc R . .
H30B H 0.5160 0.5260 0.1363 0.578 Uiso 1 1 calc R . .
H30C H 0.6177 0.5870 0.1342 0.578 Uiso 1 1 calc R . .
C31 C 0.0800(4) 0.6799(3) 0.1119(2) 0.0772(13) Uani 1 1 d . . .
C32 C 0.1507(3) 0.6906(3) 0.1721(2) 0.0693(11) Uani 1 1 d . . .
C33 C 0.1444(4) 0.7725(3) 0.18774(17) 0.0669(10) Uani 1 1 d . . .
C34 C 0.0667(4) 0.8091(2) 0.1343(2) 0.0702(11) Uani 1 1 d . . .
C35 C 0.0309(3) 0.7525(4) 0.0887(2) 0.0803(14) Uani 1 1 d . . .
C36 C 0.0440(6) 0.6014(4) 0.0803(4) 0.168(4) Uani 1 1 d . . .
H36A H -0.0353 0.5875 0.0831 0.252 Uiso 1 1 calc R . .
H36B H 0.1002 0.5612 0.1002 0.252 Uiso 1 1 calc R . .
H36C H 0.0440 0.6054 0.0373 0.252 Uiso 1 1 calc R . .
C37 C 0.2156(5) 0.6267(4) 0.2162(4) 0.143(3) Uani 1 1 d . . .
H37A H 0.2651 0.6509 0.2531 0.214 Uiso 1 1 calc R . .
H37B H 0.2651 0.5961 0.1963 0.214 Uiso 1 1 calc R . .
H37C H 0.1575 0.5926 0.2271 0.214 Uiso 1 1 calc R . .
C38 C 0.1951(6) 0.8107(4) 0.2491(2) 0.134(3) Uani 1 1 d . . .
H38A H 0.1339 0.8140 0.2711 0.201 Uiso 1 1 calc R . .
H38B H 0.2228 0.8631 0.2431 0.201 Uiso 1 1 calc R . .
H38C H 0.2613 0.7796 0.2728 0.201 Uiso 1 1 calc R . .
C39 C 0.0227(6) 0.8942(3) 0.1338(4) 0.144(3) Uani 1 1 d . . .
H39A H 0.0845 0.9297 0.1286 0.217 Uiso 1 1 calc R . .
H39B H 0.0039 0.9055 0.1724 0.217 Uiso 1 1 calc R . .
H39C H -0.0481 0.9011 0.1000 0.217 Uiso 1 1 calc R . .
C40 C -0.0645(5) 0.7614(6) 0.0275(3) 0.190(5) Uani 1 1 d . . .
H40A H -0.1162 0.8052 0.0301 0.286 Uiso 1 1 calc R . .
H40B H -0.1113 0.7136 0.0188 0.286 Uiso 1 1 calc R . .
H40C H -0.0263 0.7710 -0.0053 0.286 Uiso 1 1 calc R . .
C41 C 0.8855(5) 0.6071(4) 0.2181(2) 0.0905(14) Uani 1 1 d . . .
C42 C 0.8643(5) 0.6905(3) 0.2163(3) 0.0963(15) Uani 1 1 d . . .
H42A H 0.9174 0.7150 0.2521 0.144 Uiso 1 1 calc R . .
H42B H 0.7822 0.7004 0.2165 0.144 Uiso 1 1 calc R . .
H42C H 0.8790 0.7123 0.1792 0.144 Uiso 1 1 calc R . .
H1 H 0.392(3) 0.6770(19) 0.1697(14) 0.035(8) Uiso 1 1 d . . .
H2 H 0.522(4) 0.821(2) 0.0513(19) 0.067(12) Uiso 1 1 d . . .

loop_
_atom_site_aniso_label
_atom_site_aniso_U_11
_atom_site_aniso_U_22
_atom_site_aniso_U_33
_atom_site_aniso_U_23
_atom_site_aniso_U_13
_atom_site_aniso_U_12
Ru1 0.04391(13) 0.04233(13) 0.03881(12) -0.00457(10) 0.00828(9) 0.00878(10)
Ru2 0.03861(12) 0.03778(12) 0.04183(13) -0.00187(9) 0.01204(9) 0.00129(9)
N1 0.0436(13) 0.0372(12) 0.0399(12) 0.0024(10) 0.0089(10) 0.0006(10)
N2 0.0476(14) 0.0580(17) 0.0441(14) 0.0021(12) 0.0157(12) -0.0030(12)
N3 0.0629(17) 0.0598(17) 0.0467(15) 0.0069(13) 0.0128(13) 0.0172(14)
N4 0.0652(18) 0.0426(15) 0.083(2) -0.0090(15) 0.0224(16) -0.0020(14)
N5 0.166(5) 0.096(4) 0.185(6) 0.007(4) 0.061(5) 0.034(4)
C1 0.0376(13) 0.0402(15) 0.0430(15) -0.0012(12) 0.0088(11) 0.0028(12)
C2 0.0394(14) 0.0453(16) 0.0473(16) 0.0010(13) 0.0132(12) 0.0077(12)
C3 0.0457(16) 0.0484(17) 0.0598(19) 0.0028(15) 0.0157(14) -0.0013(13)
C4 0.0423(15) 0.0446(17) 0.066(2) -0.0078(15) 0.0082(14) 0.0061(13)
C5 0.0514(19) 0.057(2) 0.084(3) -0.0145(19) 0.0073(18) -0.0037(16)
C6 0.061(2) 0.071(3) 0.092(3) -0.028(2) -0.007(2) -0.003(2)
C7 0.074(3) 0.079(3) 0.063(2) -0.020(2) -0.014(2) 0.009(2)
C8 0.067(2) 0.067(2) 0.054(2) -0.0092(17) 0.0009(17) 0.0088(18)
C9 0.0465(16) 0.0499(18) 0.0499(17) -0.0089(14) 0.0028(13) 0.0101(14)
C10 0.0482(16) 0.0496(17) 0.0446(16) 0.0007(14) 0.0111(13) 0.0031(14)
C11 0.0442(15) 0.0427(16) 0.0450(16) -0.0050(13) 0.0111(13) 0.0051(13)
C12 0.072(2) 0.072(2) 0.055(2) 0.0223(18) 0.0204(18) 0.027(2)
C13 0.156(6) 0.134(6) 0.183(7) 0.085(5) 0.102(6) 0.046(5)
C14 0.116(4) 0.150(6) 0.084(4) -0.008(4) -0.024(3) 0.057(4)
C15 0.124(4) 0.077(3) 0.080(3) 0.017(2) 0.031(3) 0.048(3)
C16 0.0471(16) 0.0441(16) 0.0506(17) -0.0045(13) 0.0176(13) 0.0076(13)
C17 0.070(2) 0.0400(18) 0.133(4) -0.017(2) 0.019(3) -0.0068(18)
C18 0.150(6) 0.079(4) 0.362(14) 0.024(6) 0.141(8) -0.022(4)
C19 0.194(8) 0.100(5) 0.196(8) -0.065(5) -0.060(7) -0.003(5)
C20 0.094(4) 0.055(3) 0.287(10) -0.041(4) 0.030(5) 0.013(3)
C21 0.217(7) 0.036(2) 0.165(6) -0.019(3) 0.145(6) -0.003(3)
C22 0.058(2) 0.083(3) 0.099(3) -0.058(3) 0.002(2) 0.012(2)
C23 0.119(4) 0.065(2) 0.068(3) -0.012(2) 0.049(3) 0.017(3)
C24 0.054(2) 0.125(5) 0.155(6) -0.088(5) 0.023(3) 0.006(3)
C25 0.189(7) 0.116(5) 0.057(3) -0.018(3) 0.002(4) 0.111(5)
C26 0.73(3) 0.047(3) 0.65(3) -0.047(8) 0.63(3) -0.040(8)
C27 0.087(4) 0.307(12) 0.275(11) -0.240(10) -0.066(5) 0.062(6)
C28 0.52(2) 0.125(6) 0.157(7) 0.030(5) 0.234(11) 0.091(9)
C29 0.085(5) 0.398(17) 0.52(2) -0.367(18) 0.128(9) -0.075(7)
C30 0.63(3) 0.345(15) 0.088(5) -0.053(7) -0.073(9) 0.412(18)
C31 0.073(3) 0.081(3) 0.091(3) -0.029(2) 0.047(2) -0.033(2)
C32 0.055(2) 0.068(2) 0.092(3) 0.027(2) 0.032(2) 0.0025(18)
C33 0.067(2) 0.088(3) 0.053(2) -0.0121(19) 0.0300(18) -0.021(2)
C34 0.062(2) 0.065(2) 0.100(3) 0.024(2) 0.050(2) 0.0174(19)
C35 0.047(2) 0.129(4) 0.065(2) 0.016(3) 0.0161(18) -0.014(2)
C36 0.163(6) 0.160(6) 0.225(8) -0.118(6) 0.129(6) -0.109(6)
C37 0.103(4) 0.141(5) 0.204(7) 0.121(5) 0.074(4) 0.031(4)
C38 0.146(5) 0.203(7) 0.069(3) -0.048(4) 0.058(3) -0.075(5)
C39 0.160(6) 0.090(4) 0.240(8) 0.055(5) 0.153(6) 0.065(4)
C40 0.073(4) 0.370(14) 0.104(5) 0.072(6) -0.019(3) -0.079(6)
C41 0.085(3) 0.096(4) 0.094(3) 0.001(3) 0.029(3) 0.022(3)
C42 0.088(3) 0.089(3) 0.117(4) 0.004(3) 0.036(3) 0.018(3)

loop_
_geom_bond_atom_site_label_1
_geom_bond_atom_site_label_2
_geom_bond_distance
_geom_bond_site_symmetry_2
_geom_bond_publ_flag
Ru1 C11 2.042(3) . ?
Ru1 N1 2.056(3) . ?
Ru1 N2 2.087(3) . ?
Ru1 C24 2.160(4) . ?
Ru1 C25 2.180(5) . ?
Ru1 C23 2.173(4) . ?
Ru1 C22 2.202(4) . ?
Ru1 C21 2.207(4) . ?
Ru1 Ru2 2.7411(7) . ?
Ru2 C16 1.916(3) . ?
Ru2 N1 2.107(3) . ?
Ru2 C11 2.149(3) . ?
Ru2 C33 2.190(3) . ?
Ru2 C34 2.211(3) . ?
Ru2 C32 2.251(4) . ?
Ru2 C35 2.264(4) . ?
Ru2 C31 2.306(4) . ?
N1 C1 1.422(4) . ?
N1 H1 0.85(3) . ?
N2 C2 1.334(4) . ?
N2 H2 0.80(4) . ?
N3 C11 1.206(4) . ?
N3 C12 1.457(4) . ?
N4 C16 1.162(4) . ?
N4 C17 1.443(5) . ?
N5 C41 1.132(7) . ?
C1 C10 1.361(4) . ?
C1 C2 1.444(4) . ?
C2 C3 1.396(4) . ?
C3 C4 1.401(5) . ?
C3 H3 0.9300 . ?
C4 C9 1.425(5) . ?
C4 C5 1.431(5) . ?
C5 C6 1.350(6) . ?
C5 H5 0.9300 . ?
C6 C7 1.396(7) . ?
C6 H6 0.9300 . ?
C7 C8 1.374(6) . ?
C7 H7 0.9300 . ?
C8 C9 1.419(5) . ?
C8 H8 0.9300 . ?
C9 C10 1.419(4) . ?
C10 H10 0.9300 . ?
C12 C14 1.512(7) . ?
C12 C15 1.507(6) . ?
C12 C13 1.503(7) . ?
C13 H13A 0.9600 . ?
C13 H13B 0.9600 . ?
C13 H13C 0.9600 . ?
C14 H14A 0.9600 . ?
C14 H14B 0.9600 . ?
C14 H14C 0.9600 . ?
C15 H15A 0.9600 . ?
C15 H15B 0.9600 . ?
C15 H15C 0.9600 . ?
C17 C18 1.475(8) . ?
C17 C20 1.481(6) . ?
C17 C19 1.517(9) . ?
C18 H18A 0.9600 . ?
C18 H18B 0.9600 . ?
C18 H18C 0.9600 . ?
C19 H19A 0.9600 . ?
C19 H19B 0.9600 . ?
C19 H19C 0.9600 . ?
C20 H20A 0.9600 . ?
C20 H20B 0.9600 . ?
C20 H20C 0.9600 . ?
C21 C22 1.401(9) . ?
C21 C25 1.392(10) . ?
C21 C26 1.486(8) . ?
C22 C23 1.362(7) . ?
C22 C27 1.499(7) . ?
C23 C24 1.377(8) . ?
C23 C28 1.496(8) . ?
C24 C25 1.308(10) . ?
C24 C29 1.526(9) . ?
C25 C30 1.510(8) . ?
C26 H26A 0.9600 . ?
C26 H26B 0.9600 . ?
C26 H26C 0.9600 . ?
C27 H27A 0.9600 . ?
C27 H27B 0.9600 . ?
C27 H27C 0.9600 . ?
C28 H28A 0.9600 . ?
C28 H28B 0.9600 . ?
C28 H28C 0.9600 . ?
C29 H29A 0.9600 . ?
C29 H29B 0.9600 . ?
C29 H29C 0.9600 . ?
C30 H30A 0.9600 . ?
C30 H30B 0.9600 . ?
C30 H30C 0.9600 . ?
C31 C35 1.389(7) . ?
C31 C32 1.386(6) . ?
C31 C36 1.504(7) . ?
C32 C33 1.430(6) . ?
C32 C37 1.515(6) . ?
C33 C34 1.427(6) . ?
C33 C38 1.484(6) . ?
C34 C35 1.375(7) . ?
C34 C39 1.520(6) . ?
C35 C40 1.517(7) . ?
C36 H36A 0.9600 . ?
C36 H36B 0.9600 . ?
C36 H36C 0.9600 . ?
C37 H37A 0.9600 . ?
C37 H37B 0.9600 . ?
C37 H37C 0.9600 . ?
C38 H38A 0.9600 . ?
C38 H38B 0.9600 . ?
C38 H38C 0.9600 . ?
C39 H39A 0.9600 . ?
C39 H39B 0.9600 . ?
C39 H39C 0.9600 . ?
C40 H40A 0.9600 . ?
C40 H40B 0.9600 . ?
C40 H40C 0.9600 . ?
C41 C42 1.426(7) . ?
C42 H42A 0.9600 . ?
C42 H42B 0.9600 . ?
C42 H42C 0.9600 . ?
